data_7158884
loop_
_publ_author_name
'Zhao, Haoqiang'
'Zeng, Qi'
'yang, ji'
'Xu, Bing'
'Lei, Haimin'
'Xu, Lijin'
'Walsh, Patrick'

_publ_section_title
;
 Rhodium(I)-Catalyzed Directed Trideuteromethylation of (Hetero)arene C--H
 Bonds with CD3CO2D
;
_journal_name_full 'Organic &amp; Biomolecular Chemistry'
_journal_paper_doi 10.1039/D2OB01581A
_journal_year 2022
_chemical_formula_moiety 'C12 H9 F3 N2 O'
_chemical_formula_sum 'C12 H9 F3 N2 O'
_chemical_formula_weight 254.21
_space_group_crystal_system monoclinic
_space_group_IT_number 15
_space_group_name_Hall '-C 2yc'
_space_group_name_H-M_alt 'C 1 2/c 1'
_atom_sites_solution_hydrogens geom
_audit_creation_date 2018-10-25
_audit_creation_method
;
Olex2 1.2
(compiled 2018.05.29 svn.r3508 for OlexSys, GUI svn.r5506)
;
_audit_update_record
;
2018-11-12 deposited with the CCDC.	2022-09-08 downloaded from the CCDC.
;
_cell_angle_alpha 90
_cell_angle_beta 93.038(8)
_cell_angle_gamma 90
_cell_formula_units_Z 8
_cell_length_a 21.891(5)
_cell_length_b 11.795(2)
_cell_length_c 8.809(2)
_cell_measurement_reflns_used 2672
_cell_measurement_temperature 200(2)
_cell_measurement_theta_max 27.366
_cell_measurement_theta_min 2.998
_cell_volume 2271.3(8)
_computing_cell_refinement 'SAINT V8.38A (?, 2016)'
_computing_data_reduction 'SAINT V8.38A (?, 2016)'
_computing_molecular_graphics 'Olex2 (Dolomanov et al., 2009)'
_computing_publication_material 'Olex2 (Dolomanov et al., 2009)'
_computing_structure_refinement 'ShelXL (Sheldrick, 2015)'
_diffrn_ambient_temperature 200.01
_diffrn_measured_fraction_theta_full 0.984
_diffrn_measured_fraction_theta_max 0.986
_diffrn_measurement_device_type 'Bruker APEX-II CCD'
_diffrn_measurement_method '\f and \w scans'
_diffrn_radiation_type MoK\a
_diffrn_radiation_wavelength 0.71073
_diffrn_reflns_av_R_equivalents 0.0772
_diffrn_reflns_av_unetI/netI 0.0727
_diffrn_reflns_Laue_measured_fraction_full 0.984
_diffrn_reflns_Laue_measured_fraction_max 0.986
_diffrn_reflns_limit_h_max 28
_diffrn_reflns_limit_h_min -26
_diffrn_reflns_limit_k_max 15
_diffrn_reflns_limit_k_min -13
_diffrn_reflns_limit_l_max 11
_diffrn_reflns_limit_l_min -11
_diffrn_reflns_number 10800
_diffrn_reflns_point_group_measured_fraction_full 0.984
_diffrn_reflns_point_group_measured_fraction_max 0.986
_diffrn_reflns_theta_full 25.242
_diffrn_reflns_theta_max 27.582
_diffrn_reflns_theta_min 2.997
_diffrn_standards_number 0
_exptl_absorpt_coefficient_mu 0.130
_exptl_absorpt_correction_T_max 0.7456
_exptl_absorpt_correction_T_min 0.5702
_exptl_absorpt_correction_type multi-scan
_exptl_absorpt_process_details
'SADABS-2016/2 (Bruker,2016/2) was used for absorption correction. wR2(int) was 0.1254 before and 0.0825 after correction. The Ratio of minimum to maximum transmission is 0.7648. The \l/2 correction factor is Not present.'
_exptl_crystal_colour 'clear light colourless'
_exptl_crystal_colour_lustre clear
_exptl_crystal_colour_modifier light
_exptl_crystal_colour_primary colourless
_exptl_crystal_density_diffrn 1.487
_exptl_crystal_description block
_exptl_crystal_F_000 1040
_exptl_crystal_size_max 0.31
_exptl_crystal_size_mid 0.29
_exptl_crystal_size_min 0.26
_refine_diff_density_max 0.256
_refine_diff_density_min -0.320
_refine_diff_density_rms 0.068
_refine_ls_extinction_method none
_refine_ls_goodness_of_fit_ref 0.881
_refine_ls_hydrogen_treatment constr
_refine_ls_matrix_type full
_refine_ls_number_parameters 192
_refine_ls_number_reflns 2598
_refine_ls_number_restraints 6
_refine_ls_restrained_S_all 0.880
_refine_ls_R_factor_all 0.1206
_refine_ls_R_factor_gt 0.0633
_refine_ls_shift/su_max 0.000
_refine_ls_shift/su_mean 0.000
_refine_ls_structure_factor_coef Fsqd
_refine_ls_weighting_details 'w=1/[\s^2^(Fo^2^)+(0.2000P)^2^] where P=(Fo^2^+2Fc^2^)/3'
_refine_ls_weighting_scheme calc
_refine_ls_wR_factor_gt 0.1892
_refine_ls_wR_factor_ref 0.2599
_reflns_Friedel_coverage 0.000
_reflns_number_gt 1506
_reflns_number_total 2598
_reflns_threshold_expression 'I > 2\s(I)'
_cod_data_source_file d2ob01581a2.cif
_cod_data_source_block mo_zhq2018100201_0m
_cod_database_code 7158884
_shelx_shelxl_version_number 2014/7
_shelx_space_group_comment
;
The symmetry employed for this shelxl refinement is uniquely defined
by the following loop, which should always be used as a source of
symmetry information in preference to the above space-group names.
They are only intended as comments.
;
_olex2_refinement_description
;
1. Fixed Uiso
 At 1.2 times of:
  All C(H) groups
 At 1.5 times of:
  All C(H,H,H) groups
2. Rigid bond restraints
 F00E, C00G, F00H, F00I
 with sigma for 1-2 distances of 0.001 and sigma for 1-3 distances of 0.002
 F00H, C00G, F00E, F00I
 with sigma for 1-2 distances of 0.0001 and sigma for 1-3 distances of 0.0002
 C00G, F00H, F00E, F00I
 with sigma for 1-2 distances of 0.002 and sigma for 1-3 distances of 0.002
3. Others
 Sof(F00J)=Sof(F00F)=Sof(F0AA)=1-FVAR(1)
 Sof(F00E)=Sof(F00H)=Sof(F00I)=FVAR(1)
4.a Aromatic/amide H refined with riding coordinates:
 C004(H004), C006(H006), C00A(H00A), C00C(H00E), C00D(H00F), C00F(H00G)
4.b Idealised Me refined as rotating group:
 C00B(H00B,H00C,H00D)
;
_olex2_submission_special_instructions 'No special instructions were received'

loop_
_space_group_symop_operation_xyz
'x, y, z'
'-x, y, -z+1/2'
'x+1/2, y+1/2, z'
'-x+1/2, y+1/2, -z+1/2'
'-x, -y, -z'
'x, -y, z-1/2'
'-x+1/2, -y+1/2, -z'
'x+1/2, -y+1/2, z-1/2'

loop_
_atom_site_label
_atom_site_type_symbol
_atom_site_fract_x
_atom_site_fract_y
_atom_site_fract_z
_atom_site_U_iso_or_equiv
_atom_site_adp_type
_atom_site_occupancy
_atom_site_site_symmetry_order
_atom_site_calc_flag
_atom_site_refinement_flags_posn
_atom_site_refinement_flags_adp
_atom_site_refinement_flags_occupancy
_atom_site_disorder_assembly
_atom_site_disorder_group
O001 O 0.32274(8) 0.18202(14) 0.8319(2) 0.0441(6) Uani 1 1 d . . . . .
N002 N 0.25844(10) 0.37495(15) 0.5884(2) 0.0351(5) Uani 1 1 d . . . . .
N003 N 0.33310(10) 0.37148(14) 0.7895(2) 0.0338(5) Uani 1 1 d . . . . .
C004 C 0.22517(12) 0.37390(18) 0.8444(3) 0.0374(6) Uani 1 1 d . . . . .
H004 H 0.2359 0.3723 0.9504 0.045 Uiso 1 1 calc R . . . .
C005 C 0.26948(12) 0.37315(16) 0.7386(3) 0.0326(6) Uani 1 1 d . . . . .
C006 C 0.19980(12) 0.37656(18) 0.5385(3) 0.0374(6) Uani 1 1 d . . . . .
H006 H 0.1905 0.3765 0.4320 0.045 Uiso 1 1 calc R . . . .
C007 C 0.35664(12) 0.26561(19) 0.8388(3) 0.0372(6) Uani 1 1 d . . . . .
C008 C 0.15216(12) 0.37834(17) 0.6346(3) 0.0377(6) Uani 1 1 d . . . . .
C009 C 0.36733(12) 0.46966(19) 0.7900(3) 0.0384(6) Uani 1 1 d . . . . .
C00A C 0.16529(12) 0.37709(18) 0.7913(3) 0.0388(6) Uani 1 1 d . . . . .
H00A H 0.1332 0.3784 0.8599 0.047 Uiso 1 1 calc R . . . .
C00B C 0.33669(13) 0.5753(2) 0.7321(4) 0.0480(7) Uani 1 1 d . . . . .
H00B H 0.3217 0.5640 0.6264 0.072 Uiso 1 1 calc GR . . . .
H00C H 0.3660 0.6381 0.7373 0.072 Uiso 1 1 calc GR . . . .
H00D H 0.3022 0.5932 0.7946 0.072 Uiso 1 1 calc GR . . . .
C00C C 0.42628(13) 0.4662(2) 0.8428(4) 0.0505(8) Uani 1 1 d . . . . .
H00E H 0.4502 0.5334 0.8456 0.061 Uiso 1 1 calc R . . . .
C00D C 0.41924(13) 0.2672(2) 0.8925(3) 0.0478(7) Uani 1 1 d . . . . .
H00F H 0.4380 0.1989 0.9283 0.057 Uiso 1 1 calc R . . . .
F00E F 0.0799(3) 0.3881(10) 0.4275(6) 0.129(3) Uani 0.635(9) 1 d . U P A 1
C00F C 0.45241(14) 0.3635(2) 0.8937(4) 0.0528(8) Uani 1 1 d . . . . .
H00G H 0.4941 0.3618 0.9295 0.063 Uiso 1 1 calc R . . . .
C00G C 0.08730(14) 0.3788(2) 0.5738(4) 0.0500(7) Uani 1 1 d . U . . .
F00H F 0.0557(2) 0.2924(4) 0.6134(11) 0.106(2) Uani 0.635(9) 1 d . U P A 1
F00I F 0.05583(19) 0.4662(4) 0.6262(9) 0.0958(18) Uani 0.635(9) 1 d . U P A 1
F00J F 0.0501(3) 0.3697(17) 0.6684(9) 0.141(7) Uani 0.365(9) 1 d . . P A 2
F00F F 0.0771(6) 0.4530(10) 0.476(2) 0.139(7) Uani 0.365(9) 1 d . . P A 2
F0AA F 0.0793(4) 0.2829(8) 0.4870(16) 0.109(4) Uani 0.365(9) 1 d . . P A 2

loop_
_atom_site_aniso_label
_atom_site_aniso_U_11
_atom_site_aniso_U_22
_atom_site_aniso_U_33
_atom_site_aniso_U_23
_atom_site_aniso_U_13
_atom_site_aniso_U_12
O001 0.0491(12) 0.0365(9) 0.0469(11) 0.0050(7) 0.0044(9) -0.0005(8)
N002 0.0334(12) 0.0405(11) 0.0313(12) 0.0009(8) -0.0002(9) -0.0011(8)
N003 0.0323(12) 0.0362(11) 0.0326(12) 0.0010(8) -0.0014(9) -0.0020(8)
C004 0.0411(15) 0.0395(13) 0.0318(13) -0.0028(10) 0.0025(11) -0.0042(10)
C005 0.0328(13) 0.0302(11) 0.0347(14) 0.0004(9) 0.0007(10) -0.0015(9)
C006 0.0409(16) 0.0379(13) 0.0327(14) 0.0002(10) -0.0036(11) -0.0015(10)
C007 0.0431(15) 0.0391(12) 0.0296(13) 0.0022(10) 0.0047(11) 0.0026(11)
C008 0.0362(15) 0.0303(12) 0.0460(16) 0.0020(10) -0.0031(12) -0.0035(10)
C009 0.0400(15) 0.0384(13) 0.0368(14) -0.0018(10) 0.0008(11) -0.0047(11)
C00A 0.0365(15) 0.0378(13) 0.0427(15) -0.0011(10) 0.0085(11) -0.0032(10)
C00B 0.0465(17) 0.0361(13) 0.0610(19) 0.0006(12) -0.0002(14) -0.0067(11)
C00C 0.0380(16) 0.0504(16) 0.062(2) -0.0025(13) -0.0056(13) -0.0074(12)
C00D 0.0411(17) 0.0533(15) 0.0484(17) 0.0061(12) -0.0029(13) 0.0098(13)
F00E 0.042(2) 0.287(9) 0.0557(12) 0.012(3) -0.0148(17) -0.005(5)
C00F 0.0349(15) 0.0666(19) 0.0555(18) 0.0023(14) -0.0096(13) 0.0008(13)
C00G 0.0434(17) 0.0521(13) 0.0539(12) 0.0027(12) -0.0019(13) -0.0058(9)
F00H 0.049(3) 0.0751(16) 0.188(6) 0.044(2) -0.042(3) -0.0308(19)
F00I 0.042(2) 0.0835(19) 0.159(5) -0.030(2) -0.020(2) 0.0201(17)
F00J 0.031(4) 0.32(2) 0.070(5) 0.002(9) 0.020(3) -0.018(9)
F00F 0.069(7) 0.129(8) 0.209(15) 0.120(10) -0.077(9) -0.032(6)
F0AA 0.057(5) 0.121(6) 0.147(10) -0.058(6) -0.022(5) -0.024(4)

loop_
_atom_type_symbol
_atom_type_description
_atom_type_scat_dispersion_real
_atom_type_scat_dispersion_imag
_atom_type_scat_source
C C 0.0033 0.0016 'International Tables Vol C Tables 4.2.6.8 and 6.1.1.4'
H H 0.0000 0.0000 'International Tables Vol C Tables 4.2.6.8 and 6.1.1.4'
F F 0.0171 0.0103 'International Tables Vol C Tables 4.2.6.8 and 6.1.1.4'
N N 0.0061 0.0033 'International Tables Vol C Tables 4.2.6.8 and 6.1.1.4'
O O 0.0106 0.0060 'International Tables Vol C Tables 4.2.6.8 and 6.1.1.4'

loop_
_geom_angle_atom_site_label_1
_geom_angle_atom_site_label_2
_geom_angle_atom_site_label_3
_geom_angle
_geom_angle_site_symmetry_1
_geom_angle_site_symmetry_3
_geom_angle_publ_flag
C005 N002 C006 116.6(2) . . ?
C007 N003 C005 116.07(19) . . ?
C009 N003 C005 120.37(19) . . ?
C009 N003 C007 123.6(2) . . ?
C00A C004 C005 117.6(2) . . ?
N002 C005 N003 115.5(2) . . ?
N002 C005 C004 125.0(2) . . ?
C004 C005 N003 119.5(2) . . ?
N002 C006 C008 123.0(2) . . ?
O001 C007 N003 118.9(2) . . ?
O001 C007 C00D 126.3(2) . . ?
N003 C007 C00D 114.8(2) . . ?
C006 C008 C00A 119.0(3) . . ?
C006 C008 C00G 121.1(3) . . ?
C00A C008 C00G 119.9(3) . . ?
N003 C009 C00B 117.8(2) . . ?
C00C C009 N003 119.0(2) . . ?
C00C C009 C00B 123.2(2) . . ?
C004 C00A C008 118.8(2) . . ?
C009 C00C C00F 120.2(3) . . ?
C00F C00D C007 121.4(3) . . ?
C00D C00F C00C 121.0(3) . . ?
F00E C00G C008 115.1(4) . . ?
F00E C00G F00I 103.9(5) . . ?
F00H C00G C008 114.4(3) . . ?
F00H C00G F00E 107.2(5) . . ?
F00H C00G F00I 102.9(5) . . ?
F00I C00G C008 112.2(3) . . ?
F00J C00G C008 114.7(5) . . ?
F00J C00G F00F 116.1(9) . . ?
F00J C00G F0AA 104.0(7) . . ?
F00F C00G C008 112.7(6) . . ?
F00F C00G F0AA 100.6(9) . . ?
F0AA C00G C008 106.7(4) . . ?

loop_
_geom_bond_atom_site_label_1
_geom_bond_atom_site_label_2
_geom_bond_distance
_geom_bond_site_symmetry_2
_geom_bond_publ_flag
O001 C007 1.234(3) . ?
N002 C005 1.333(3) . ?
N002 C006 1.335(3) . ?
N003 C005 1.441(3) . ?
N003 C007 1.411(3) . ?
N003 C009 1.379(3) . ?
C004 C005 1.380(4) . ?
C004 C00A 1.369(4) . ?
C006 C008 1.378(4) . ?
C007 C00D 1.426(4) . ?
C008 C00A 1.395(4) . ?
C008 C00G 1.491(4) . ?
C009 C00B 1.492(4) . ?
C009 C00C 1.349(4) . ?
C00C C00F 1.402(4) . ?
C00D C00F 1.348(4) . ?
F00E C00G 1.295(6) . ?
C00G F00H 1.291(5) . ?
C00G F00I 1.336(5) . ?
C00G F00J 1.201(7) . ?
C00G F00F 1.237(8) . ?
C00G F0AA 1.371(7) . ?
